data_1514714
loop_
_publ_author_name
'Liu, Bo'
'Huang, Yumin'
'Lan, Jingbo'
'Song, Feijie'
'You, Jingsong'

_publ_section_title
;
 Pd-catalyzed oxidative C--H/C--H cross-coupling of pyridines with
 heteroarenes
;
_journal_issue 5
_journal_name_full 'Chemical Science'
_journal_page_first 2163
_journal_paper_doi 10.1039/c3sc50348h
_journal_volume 4
_journal_year 2013
_chemical_formula_moiety 'C10 H5 F N2 S'
_chemical_formula_sum 'C10 H5 F N2 S'
_chemical_formula_weight 204.22
_chemical_name_systematic
;
?
;
_space_group_crystal_system monoclinic
_space_group_IT_number 14
_space_group_name_Hall '-P 2yn'
_space_group_name_H-M_alt 'P 1 21/n 1'
_symmetry_space_group_name_Hall '-P 2yn'
_symmetry_space_group_name_H-M 'P 1 21/n 1'
_atom_sites_solution_hydrogens geom
_atom_sites_solution_primary direct
_atom_sites_solution_secondary difmap
_audit_creation_date 2012-08-10
_audit_creation_method
;
Olex2 1.1
(compiled 2011.11.01 svn.r2039, GUI svn.r3906)
;
_cell_angle_alpha 90.00
_cell_angle_beta 95.168(4)
_cell_angle_gamma 90.00
_cell_formula_units_Z 4
_cell_length_a 6.7553(3)
_cell_length_b 9.2885(5)
_cell_length_c 14.5501(6)
_cell_measurement_reflns_used 1489
_cell_measurement_temperature 293(2)
_cell_measurement_theta_max 29.1801
_cell_measurement_theta_min 3.0217
_cell_volume 909.26(7)
_computing_cell_refinement
;
CrysAlisPro, Agilent Technologies,
Version 1.171.35.21 (release 20-01-2012 CrysAlis171 .NET)
(compiled Jan 23 2012,18:06:46)
;
_computing_data_collection
;
CrysAlisPro, Agilent Technologies,
Version 1.171.35.21 (release 20-01-2012 CrysAlis171 .NET)
(compiled Jan 23 2012,18:06:46)
;
_computing_data_reduction
;
CrysAlisPro, Agilent Technologies,
Version 1.171.35.21 (release 20-01-2012 CrysAlis171 .NET)
(compiled Jan 23 2012,18:06:46)
;
_computing_molecular_graphics
;
O. V. Dolomanov, L. J. Bourhis, R. J. Gildea, J. A. K. Howard and H. Puschmann,
OLEX2: a complete structure solution, refinement and analysis program.
J. Appl. Cryst. (2009). 42, 339-341.
;
_computing_publication_material
;
O. V. Dolomanov, L. J. Bourhis, R. J. Gildea, J. A. K. Howard and H. Puschmann,
OLEX2: a complete structure solution, refinement and analysis program.
J. Appl. Cryst. (2009). 42, 339-341.
;
_computing_structure_refinement
;
SHELXL, G.M. Sheldrick, Acta Cryst.
2008). A64, 112-122
;
_computing_structure_solution
;
SHELXS, G.M. Sheldrick, Acta Cryst.
(2008). A64, 112-122
;
_diffrn_ambient_temperature 293.15
_diffrn_detector_area_resol_mean 16.0874
_diffrn_measured_fraction_theta_full 0.998
_diffrn_measured_fraction_theta_max 0.998
_diffrn_measurement_details
;
1 omega -25.00 23.00 1.0000 10.0000
omega____ theta____ kappa____ phi______ frames
- -16.7361 -99.0000 -90.0000 48
2 omega -91.00 -47.00 1.0000 10.0000
omega____ theta____ kappa____ phi______ frames
- -16.7361 -178.0000 120.0000 44
3 omega -34.00 84.00 1.0000 10.0000
omega____ theta____ kappa____ phi______ frames
- 19.8611 0.0000 -150.0000 118
4 omega -43.00 -18.00 1.0000 10.0000
omega____ theta____ kappa____ phi______ frames
- -16.7361 37.0000 90.0000 25
;
_diffrn_measurement_device_type 'Xcalibur, Eos'
_diffrn_measurement_method '\w scans'
_diffrn_orient_matrix_UB_11 0.0526070000
_diffrn_orient_matrix_UB_12 -0.0096567000
_diffrn_orient_matrix_UB_13 0.0440291000
_diffrn_orient_matrix_UB_21 -0.0305963000
_diffrn_orient_matrix_UB_22 -0.0730273000
_diffrn_orient_matrix_UB_23 0.0001279000
_diffrn_orient_matrix_UB_31 0.0860358000
_diffrn_orient_matrix_UB_32 -0.0200698000
_diffrn_orient_matrix_UB_33 -0.0214559000
_diffrn_radiation_monochromator graphite
_diffrn_radiation_type 'Mo K\a'
_diffrn_radiation_wavelength 0.7107
_diffrn_reflns_av_R_equivalents 0.0241
_diffrn_reflns_av_unetI/netI 0.0387
_diffrn_reflns_limit_h_max 7
_diffrn_reflns_limit_h_min -8
_diffrn_reflns_limit_k_max 11
_diffrn_reflns_limit_k_min -8
_diffrn_reflns_limit_l_max 17
_diffrn_reflns_limit_l_min -18
_diffrn_reflns_number 4062
_diffrn_reflns_theta_full 26.37
_diffrn_reflns_theta_max 26.37
_diffrn_reflns_theta_min 3.22
_diffrn_source 'Enhance (Mo) X-ray Source'
_diffrn_source_current n/a
_diffrn_source_voltage n/a
_exptl_absorpt_coefficient_mu 0.326
_exptl_absorpt_correction_T_max 1.00000
_exptl_absorpt_correction_T_min 0.99392
_exptl_absorpt_correction_type multi-scan
_exptl_absorpt_process_details
;
CrysAlisPro, Agilent Technologies,
Version 1.171.35.21 (release 20-01-2012 CrysAlis171 .NET)
(compiled Jan 23 2012,18:06:46)
Empirical absorption correction using spherical harmonics,
implemented in SCALE3 ABSPACK scaling algorithm.
;
_exptl_crystal_colour colorless
_exptl_crystal_density_diffrn 1.492
_exptl_crystal_density_method 'not measured'
_exptl_crystal_description block
_exptl_crystal_F_000 416
_exptl_crystal_size_max 0.28
_exptl_crystal_size_mid 0.22
_exptl_crystal_size_min 0.10
_refine_diff_density_max 0.201
_refine_diff_density_min -0.234
_refine_diff_density_rms 0.048
_refine_ls_extinction_method none
_refine_ls_goodness_of_fit_ref 1.052
_refine_ls_hydrogen_treatment constr
_refine_ls_matrix_type full
_refine_ls_number_parameters 127
_refine_ls_number_reflns 1868
_refine_ls_number_restraints 0
_refine_ls_restrained_S_all 1.052
_refine_ls_R_factor_all 0.0571
_refine_ls_R_factor_gt 0.0394
_refine_ls_shift/su_max 0.001
_refine_ls_shift/su_mean 0.000
_refine_ls_structure_factor_coef Fsqd
_refine_ls_weighting_details 'calc w=1/[\s^2^(Fo^2^)+(0.0472P)^2^+0.0000P] where P=(Fo^2^+2Fc^2^)/3'
_refine_ls_weighting_scheme calc
_refine_ls_wR_factor_gt 0.0901
_refine_ls_wR_factor_ref 0.1007
_reflns_number_gt 1432
_reflns_number_total 1868
_reflns_threshold_expression >2sigma(I)
_cod_data_source_file c3sc50348h.txt
_cod_data_source_block 120810_s2_2244
_cod_database_code 1514714
_chemical_oxdiff_formula C12H10N4O3S1F1
_reflns_odcompleteness_completeness 99.80
_reflns_odcompleteness_iscentric 1
_reflns_odcompleteness_theta 26.32

loop_
_space_group_symop_id
_space_group_symop_operation_xyz
1 'x, y, z'
2 '-x+1/2, y+1/2, -z+1/2'
3 '-x, -y, -z'
4 'x-1/2, -y-1/2, z-1/2'

loop_
_atom_site_label
_atom_site_type_symbol
_atom_site_fract_x
_atom_site_fract_y
_atom_site_fract_z
_atom_site_U_iso_or_equiv
_atom_site_adp_type
_atom_site_occupancy
_atom_site_symmetry_multiplicity
_atom_site_calc_flag
_atom_site_refinement_flags
S1 S 0.52525(7) 0.28949(6) 0.50556(3) 0.0451(2) Uani 1 1 d .
F1 F 0.87262(17) 0.12076(14) 0.77035(8) 0.0612(4) Uani 1 1 d .
N1 N 0.8999(2) 0.38526(19) 0.59164(10) 0.0448(4) Uani 1 1 d .
N2 N 0.0422(3) 0.1668(3) 0.38124(15) 0.0817(7) Uani 1 1 d .
C1 C 1.0773(3) 0.4408(2) 0.61854(14) 0.0489(5) Uani 1 1 d .
H1 H 1.1243 0.5157 0.5841 0.059 Uiso 1 1 calc R
C2 C 1.1953(3) 0.3931(2) 0.69484(14) 0.0462(5) Uani 1 1 d .
H2 H 1.3193 0.4340 0.7107 0.055 Uiso 1 1 calc R
C3 C 1.1259(3) 0.2847(2) 0.74661(13) 0.0453(5) Uani 1 1 d .
H3 H 1.2007 0.2501 0.7987 0.054 Uiso 1 1 calc R
C4 C 0.9429(3) 0.2286(2) 0.71938(13) 0.0392(5) Uani 1 1 d .
C5 C 0.8306(2) 0.2774(2) 0.64140(12) 0.0354(4) Uani 1 1 d .
C6 C 0.6378(3) 0.2175(2) 0.60620(12) 0.0359(4) Uani 1 1 d .
C7 C 0.5270(3) 0.1094(2) 0.63849(13) 0.0444(5) Uani 1 1 d .
H7 H 0.5642 0.0584 0.6923 0.053 Uiso 1 1 calc R
C8 C 0.3515(3) 0.0828(2) 0.58262(14) 0.0472(5) Uani 1 1 d .
H8 H 0.2596 0.0125 0.5951 0.057 Uiso 1 1 calc R
C9 C 0.3306(3) 0.1714(2) 0.50810(14) 0.0435(5) Uani 1 1 d .
C10 C 0.1704(3) 0.1705(3) 0.43755(15) 0.0541(6) Uani 1 1 d .

loop_
_atom_site_aniso_label
_atom_site_aniso_U_11
_atom_site_aniso_U_22
_atom_site_aniso_U_33
_atom_site_aniso_U_23
_atom_site_aniso_U_13
_atom_site_aniso_U_12
S1 0.0387(3) 0.0509(4) 0.0437(3) 0.0060(2) -0.0082(2) -0.0074(2)
F1 0.0594(8) 0.0648(9) 0.0564(7) 0.0224(7) -0.0113(6) -0.0086(6)
N1 0.0408(9) 0.0508(11) 0.0415(9) 0.0047(8) -0.0029(7) -0.0087(8)
N2 0.0544(12) 0.0941(19) 0.0900(16) 0.0008(13) -0.0307(11) -0.0085(12)
C1 0.0431(11) 0.0526(14) 0.0507(12) 0.0009(11) 0.0028(9) -0.0127(10)
C2 0.0356(10) 0.0506(13) 0.0509(12) -0.0146(11) -0.0036(9) -0.0052(9)
C3 0.0409(11) 0.0510(14) 0.0416(11) -0.0072(10) -0.0091(9) 0.0058(9)
C4 0.0395(10) 0.0406(12) 0.0369(10) 0.0004(9) -0.0006(8) 0.0025(9)
C5 0.0320(9) 0.0397(11) 0.0338(10) -0.0029(9) -0.0005(8) -0.0003(8)
C6 0.0319(9) 0.0427(12) 0.0324(10) -0.0006(8) -0.0015(7) 0.0022(8)
C7 0.0401(11) 0.0475(13) 0.0448(11) 0.0055(10) -0.0004(9) -0.0052(9)
C8 0.0376(10) 0.0483(13) 0.0557(13) -0.0037(11) 0.0034(9) -0.0096(9)
C9 0.0322(10) 0.0496(13) 0.0477(11) -0.0094(10) -0.0023(9) -0.0018(9)
C10 0.0389(11) 0.0595(14) 0.0616(14) -0.0046(12) -0.0077(10) -0.0069(10)

loop_
_atom_type_symbol
_atom_type_description
_atom_type_scat_dispersion_real
_atom_type_scat_dispersion_imag
_atom_type_scat_source
C C 0.0033 0.0016 'International Tables Vol C Tables 4.2.6.8 and 6.1.1.4'
H H 0.0000 0.0000 'International Tables Vol C Tables 4.2.6.8 and 6.1.1.4'
F F 0.0171 0.0103 'International Tables Vol C Tables 4.2.6.8 and 6.1.1.4'
N N 0.0061 0.0033 'International Tables Vol C Tables 4.2.6.8 and 6.1.1.4'
S S 0.1246 0.1234 'International Tables Vol C Tables 4.2.6.8 and 6.1.1.4'

loop_
_geom_angle_atom_site_label_1
_geom_angle_atom_site_label_2
_geom_angle_atom_site_label_3
_geom_angle
C9 S1 C6 90.80(9)
C1 N1 C5 118.60(17)
N1 C1 H1 118.3
N1 C1 C2 123.5(2)
C2 C1 H1 118.3
C1 C2 H2 120.7
C3 C2 C1 118.58(18)
C3 C2 H2 120.7
C2 C3 H3 121.1
C2 C3 C4 117.89(19)
C4 C3 H3 121.1
F1 C4 C3 118.36(18)
F1 C4 C5 119.79(17)
C3 C4 C5 121.85(19)
N1 C5 C4 119.59(17)
N1 C5 C6 115.87(16)
C4 C5 C6 124.53(18)
C5 C6 S1 117.38(14)
C7 C6 S1 111.44(14)
C7 C6 C5 131.18(17)
C6 C7 H7 123.4
C6 C7 C8 113.17(18)
C8 C7 H7 123.4
C7 C8 H8 123.9
C9 C8 C7 112.28(18)
C9 C8 H8 123.9
C8 C9 S1 112.31(15)
C8 C9 C10 126.17(19)
C10 C9 S1 121.52(16)
N2 C10 C9 178.6(3)

loop_
_geom_bond_atom_site_label_1
_geom_bond_atom_site_label_2
_geom_bond_distance
S1 C6 1.7230(18)
S1 C9 1.715(2)
F1 C4 1.357(2)
N1 C1 1.331(2)
N1 C5 1.345(2)
N2 C10 1.138(3)
C1 H1 0.9300
C1 C2 1.380(3)
C2 H2 0.9300
C2 C3 1.366(3)
C3 H3 0.9300
C3 C4 1.366(3)
C4 C5 1.384(3)
C5 C6 1.465(2)
C6 C7 1.361(3)
C7 H7 0.9300
C7 C8 1.398(3)
C8 H8 0.9300
C8 C9 1.358(3)
C9 C10 1.423(3)
